data_2008264
loop_
_publ_author_name
'Harvey, Miguel'
'Baggio, Sergio'
'Baggio, Ricardo'
'Mombr\'u, Alvaro W.'

_publ_section_title
(Acetato-<i>O</i>,<i>O</i>')(acetato-<i>O</i>)(2,9-dimethyl-1,10-phenanthroline-<i>N</i>,<i>N</i>')zinc(II)
_journal_issue 3
_journal_name_full 'Acta Crystallographica Section C'
_journal_page_first 308
_journal_page_last 310
_journal_paper_doi 10.1107/S0108270198013481
_journal_volume 55
_journal_year 1999
_chemical_formula_iupac '[Zn (C2 H3 O2)2 (C14 H12 N2)]'
_chemical_formula_moiety 'Zn 2+, C14H12N2, (C2H3O2 1-)2'
_chemical_formula_sum 'C18 H18 N2 O4 Zn'
_chemical_formula_weight 391.71
_chemical_name_systematic
;
(Acetato-O,O')-(acetato-O)-(2,9-dimethyl-1,10-phenanthroline) zinc(ii)
;
_space_group_IT_number 15
_symmetry_cell_setting monoclinic
_symmetry_space_group_name_Hall '-C 2yc'
_symmetry_space_group_name_H-M 'C 1 2/c 1'
_audit_creation_method SHELXL-97
_cell_angle_alpha 90.00
_cell_angle_beta 99.31(3)
_cell_angle_gamma 90.00
_cell_formula_units_Z 8
_cell_length_a 14.618(3)
_cell_length_b 9.323(2)
_cell_length_c 25.766(5)
_cell_measurement_reflns_used 25
_cell_measurement_temperature 293(2)
_cell_measurement_theta_max 12.5
_cell_measurement_theta_min 7.5
_cell_volume 3465.2(13)
_computing_cell_refinement 'MSC/AFC Diffractometer Control Software'
_computing_data_collection
;
MSC/AFC Diffractometer Control Software (Molecular Structure
Corporation, 1988)
;
_computing_data_reduction 'MSC/AFC Diffractometer Control Software'
_computing_molecular_graphics 'XP in SHELXTL/PC (Sheldrick, 1994)'
_computing_publication_material 'PARST (Nardelli, 1983) and CSD (Allen & Kennard, 1993)'
_computing_structure_refinement 'SHELXL97 (Sheldrick, 1997)'
_computing_structure_solution 'SHELXS97 (Sheldrick, 1990)'
_diffrn_ambient_temperature 293(2)
_diffrn_measured_fraction_theta_full 0.47
_diffrn_measured_fraction_theta_max 0.47
_diffrn_measurement_device 'Rigaku AFC7S'
_diffrn_measurement_method \w/2\q
_diffrn_radiation_monochromator graphite
_diffrn_radiation_source 'fine-focus sealed tube'
_diffrn_radiation_type MoK\a
_diffrn_radiation_wavelength 0.71073
_diffrn_reflns_av_R_equivalents 0.031
_diffrn_reflns_av_sigmaI/netI 0.049
_diffrn_reflns_limit_h_max 18
_diffrn_reflns_limit_h_min -18
_diffrn_reflns_limit_k_max 12
_diffrn_reflns_limit_k_min 0
_diffrn_reflns_limit_l_max 33
_diffrn_reflns_limit_l_min 0
_diffrn_reflns_number 4315
_diffrn_reflns_theta_full 27.49
_diffrn_reflns_theta_max 27.49
_diffrn_reflns_theta_min 2.60
_diffrn_standards_decay_% <2
_diffrn_standards_interval_count 98
_diffrn_standards_number 2
_exptl_absorpt_coefficient_mu 1.442
_exptl_absorpt_correction_T_max 0.90
_exptl_absorpt_correction_T_min 0.65
_exptl_absorpt_correction_type '\y scan (Molecular Structure Corporation, 1988)'
_exptl_crystal_colour colourless
_exptl_crystal_density_diffrn 1.502
_exptl_crystal_density_method 'not measured'
_exptl_crystal_description needle
_exptl_crystal_F_000 1616
_exptl_crystal_size_max 0.32
_exptl_crystal_size_mid 0.10
_exptl_crystal_size_min 0.08
_refine_diff_density_max 0.37
_refine_diff_density_min -0.27
_refine_ls_extinction_method none
_refine_ls_goodness_of_fit_ref 1.015
_refine_ls_hydrogen_treatment mixed
_refine_ls_matrix_type full
_refine_ls_number_parameters 299
_refine_ls_number_reflns 3980
_refine_ls_number_restraints 24
_refine_ls_restrained_S_all 1.023
_refine_ls_R_factor_all 0.083
_refine_ls_R_factor_gt 0.037
_refine_ls_shift/su_max <0.01
_refine_ls_shift/su_mean <0.01
_refine_ls_structure_factor_coef Fsqd
_refine_ls_weighting_details 'w = 1/[\s^2^(Fo^2^)+(0.055P)^2^+1.640P] where P = (Fo^2^+2Fc^2^)/3'
_refine_ls_weighting_scheme calc
_refine_ls_wR_factor_ref 0.121
_reflns_number_gt 2375
_reflns_number_total 3980
_reflns_threshold_expression I>2\s(I)
_cod_data_source_file ha1237.cif
_cod_data_source_block ha1237
_cod_depositor_comments
;
The following automatic conversions were performed:
'_symmetry_cell_setting' value 'Monoclinic' changed to 'monoclinic'
according to '/home/saulius/struct/CIF-dictionaries/cif_core.dic'
dictionary named 'cif_core.dic' version 2.4.1 from 2010-06-29.

Automatic conversion script
Id: cif_fix_enum 1527 2010-12-29 10:47:43Z saulius 

The following automatic conversions were performed:

'_refine_ls_weighting_scheme' value 'calc w =
1/[\s^2^(Fo^2^)+(0.055P)^2^+1.640P] where P = (Fo^2^+2Fc^2^)/3' was
changed to 'calc'. New tag '_refine_ls_weighting_details' was
created. The value of the new tag was set to 'w =
1/[\s^2^(Fo^2^)+(0.055P)^2^+1.640P] where P = (Fo^2^+2Fc^2^)/3'.

Automatic conversion script
Id: cif_fix_values 3143 2015-03-26 13:38:13Z robertas 
;
_cod_original_cell_volume 3465.2(12)
_cod_original_sg_symbol_H-M 'C 2/c'
_cod_database_code 2008264

loop_
_symmetry_equiv_pos_as_xyz
'x, y, z'
'-x, y, -z+1/2'
'x+1/2, y+1/2, z'
'-x+1/2, y+1/2, -z+1/2'
'-x, -y, -z'
'x, -y, z-1/2'
'-x+1/2, -y+1/2, -z'
'x+1/2, -y+1/2, z-1/2'

loop_
_atom_site_label
_atom_site_fract_x
_atom_site_fract_y
_atom_site_fract_z
_atom_site_U_iso_or_equiv
_atom_site_adp_type
_atom_site_calc_flag
_atom_site_refinement_flags
_atom_site_occupancy
_atom_site_disorder_assembly
_atom_site_disorder_group
_atom_site_type_symbol
Zn 0.84802(2) -0.00659(3) 0.627333(14) 0.04966(14) Uani d . 1 . . Zn
N1 0.85541(17) 0.2033(3) 0.65464(10) 0.0481(6) Uani d . 1 . . N
N2 0.86394(16) 0.0996(2) 0.55738(10) 0.0458(6) Uani d . 1 . . N
C1 0.8538(2) 0.2514(4) 0.70323(14) 0.0574(8) Uani d . 1 . . C
C2 0.8522(3) 0.3998(4) 0.71389(17) 0.0683(10) Uani d . 1 . . C
H2B 0.844(2) 0.431(4) 0.7459(14) 0.056(10) Uiso d . 1 . . H
C3 0.8525(3) 0.4955(4) 0.67476(16) 0.0666(9) Uani d . 1 . . C
H3B 0.852(2) 0.591(4) 0.6811(12) 0.050(9) Uiso d . 1 . . H
C4 0.8556(2) 0.4488(4) 0.62368(14) 0.0556(8) Uani d . 1 . . C
C5 0.8599(3) 0.5431(4) 0.57993(17) 0.0669(10) Uani d . 1 . . C
H5B 0.859(2) 0.634(4) 0.5865(14) 0.063(10) Uiso d . 1 . . H
C6 0.8650(3) 0.4919(4) 0.53197(16) 0.0638(9) Uani d . 1 . . C
H6B 0.868(2) 0.549(4) 0.5012(15) 0.072(11) Uiso d . 1 . . H
C7 0.8667(2) 0.3410(3) 0.52215(13) 0.0526(8) Uani d . 1 . . C
C8 0.8728(3) 0.2806(4) 0.47299(15) 0.0611(9) Uani d . 1 . . C
H8B 0.869(3) 0.342(4) 0.4484(16) 0.081(13) Uiso d . 1 . . H
C9 0.8752(3) 0.1354(4) 0.46725(15) 0.0608(9) Uani d . 1 . . C
H9B 0.882(2) 0.095(4) 0.4367(14) 0.065(11) Uiso d . 1 . . H
C10 0.8701(2) 0.0469(4) 0.51063(14) 0.0523(7) Uani d . 1 . . C
C11 0.86264(19) 0.2458(3) 0.56397(12) 0.0452(7) Uani d . 1 . . C
C12 0.85746(19) 0.3006(3) 0.61539(12) 0.0452(7) Uani d . 1 . . C
C13 0.8540(4) 0.1434(5) 0.74623(17) 0.0818(13) Uani d D 1 . . C
H13A 0.836(3) 0.060(4) 0.7337(17) 0.112(18) Uiso d D 1 . . H
H13B 0.817(3) 0.170(4) 0.7702(15) 0.100(16) Uiso d D 1 . . H
H13C 0.912(2) 0.141(7) 0.765(2) 0.21(4) Uiso d D 1 . . H
C14 0.8730(3) -0.1142(4) 0.50568(18) 0.0679(10) Uani d D 1 . . C
H14A 0.919(2) -0.152(5) 0.5295(15) 0.121(19) Uiso d D 1 . . H
H14B 0.887(3) -0.129(6) 0.4742(12) 0.14(2) Uiso d D 1 . . H
H14C 0.821(2) -0.151(5) 0.5104(16) 0.106(18) Uiso d D 1 . . H
C1A 1.0118(3) -0.1315(4) 0.66046(15) 0.0624(9) Uani d . 1 . . C
C2A 1.0805(4) -0.2364(6) 0.6885(3) 0.0980(16) Uani d D 1 . . C
H2AA 1.065(4) -0.328(4) 0.683(2) 0.19(3) Uiso d D 1 . . H
H2AB 1.088(4) -0.218(7) 0.7235(13) 0.18(3) Uiso d D 1 . . H
H2AC 1.137(2) -0.222(5) 0.6791(17) 0.110(19) Uiso d D 1 . . H
O1A 0.92868(19) -0.1504(3) 0.66301(13) 0.0876(9) Uani d . 1 . . O
O2A 1.0389(2) -0.0276(4) 0.63703(15) 0.1035(10) Uani d . 1 . . O
C1B 0.6870(2) -0.1109(3) 0.62658(14) 0.0526(7) Uani d . 1 . . C
C2B 0.5912(3) -0.1702(6) 0.6205(2) 0.0842(13) Uani d D 1 . . C
H2BA 0.562(3) -0.146(5) 0.5893(12) 0.13(2) Uiso d D 1 . . H
H2BB 0.560(3) -0.144(5) 0.6473(14) 0.14(2) Uiso d D 1 . . H
H2BC 0.596(3) -0.271(3) 0.6237(15) 0.097(16) Uiso d D 1 . . H
O1B 0.7197(2) -0.0503(5) 0.66641(16) 0.1206(13) Uani d . 1 . . O
O2B 0.7303(2) -0.1188(4) 0.59094(12) 0.0949(10) Uani d . 1 . . O

loop_
_atom_site_aniso_label
_atom_site_aniso_U_11
_atom_site_aniso_U_22
_atom_site_aniso_U_33
_atom_site_aniso_U_12
_atom_site_aniso_U_13
_atom_site_aniso_U_23
Zn 0.0550(2) 0.03762(19) 0.0548(2) -0.00290(16) 0.00410(15) 0.00579(16)
N1 0.0510(14) 0.0420(12) 0.0504(15) -0.0003(11) 0.0059(11) 0.0039(11)
N2 0.0446(13) 0.0406(12) 0.0504(15) -0.0025(10) 0.0026(11) 0.0029(11)
C1 0.063(2) 0.0528(18) 0.056(2) -0.0049(15) 0.0087(16) 0.0024(15)
C2 0.082(3) 0.065(2) 0.060(2) -0.0043(19) 0.016(2) -0.0118(19)
C3 0.086(3) 0.0422(18) 0.071(2) 0.0024(18) 0.0114(19) -0.0062(19)
C4 0.061(2) 0.0401(14) 0.065(2) -0.0020(14) 0.0087(17) 0.0030(15)
C5 0.086(3) 0.0354(16) 0.076(3) -0.0039(17) 0.005(2) 0.0089(17)
C6 0.080(2) 0.0430(17) 0.067(2) -0.0037(16) 0.0080(18) 0.0147(18)
C7 0.0513(17) 0.0494(17) 0.0551(19) -0.0057(14) 0.0029(14) 0.0110(15)
C8 0.063(2) 0.064(2) 0.056(2) -0.0059(17) 0.0079(17) 0.0147(18)
C9 0.060(2) 0.069(2) 0.054(2) -0.0032(17) 0.0126(16) -0.0023(19)
C10 0.0476(17) 0.0533(16) 0.0557(19) -0.0008(14) 0.0073(14) 0.0006(15)
C11 0.0404(15) 0.0393(14) 0.0543(18) -0.0031(11) 0.0029(13) 0.0052(13)
C12 0.0421(15) 0.0396(14) 0.0526(17) -0.0015(12) 0.0036(13) 0.0035(13)
C13 0.126(4) 0.067(3) 0.054(2) -0.013(3) 0.018(3) 0.005(2)
C14 0.076(3) 0.053(2) 0.075(3) 0.0007(19) 0.015(2) -0.0100(19)
C1A 0.062(2) 0.057(2) 0.066(2) 0.0012(17) 0.0037(17) -0.0082(17)
C2A 0.076(3) 0.089(4) 0.123(5) 0.028(3) -0.004(3) -0.001(3)
O1A 0.0617(16) 0.0619(15) 0.134(3) 0.0025(13) -0.0004(16) 0.0294(16)
O2A 0.094(2) 0.113(3) 0.106(3) 0.0036(19) 0.0238(19) 0.025(2)
C1B 0.0510(17) 0.0521(17) 0.0530(19) -0.0031(14) 0.0030(15) 0.0010(15)
C2B 0.061(2) 0.105(4) 0.084(3) -0.023(2) 0.003(2) 0.013(3)
O1B 0.087(2) 0.157(3) 0.121(3) -0.037(2) 0.026(2) -0.060(3)
O2B 0.0787(19) 0.135(3) 0.0725(18) -0.0290(19) 0.0154(16) 0.0066(19)

loop_
_atom_type_symbol
_atom_type_description
_atom_type_scat_dispersion_real
_atom_type_scat_dispersion_imag
_atom_type_scat_source
C C 0.0033 0.0016 'International Tables Vol C Tables 4.2.6.8 and 6.1.1.4'
H H 0.0000 0.0000 'International Tables Vol C Tables 4.2.6.8 and 6.1.1.4'
O O 0.0106 0.0060 'International Tables Vol C Tables 4.2.6.8 and 6.1.1.4'
N N 0.0061 0.0033 'International Tables Vol C Tables 4.2.6.8 and 6.1.1.4'
Zn Zn 0.2839 1.4301 'International Tables Vol C Tables 4.2.6.8 and 6.1.1.4'

loop_
_geom_angle_atom_site_label_1
_geom_angle_atom_site_label_2
_geom_angle_atom_site_label_3
_geom_angle
_geom_angle_publ_flag
O1A Zn N1 120.12(12) n
O1A Zn O2B 105.16(13) n
N1 Zn O2B 127.92(12) n
O1A Zn N2 126.51(12) n
N1 Zn N2 80.79(10) n
O2B Zn N2 92.76(11) n
O1A Zn O1B 98.49(15) n
N1 Zn O1B 91.14(12) n
O2B Zn O1B 56.02(12) n
N2 Zn O1B 131.99(13) n
O1A Zn C1B 103.46(11) n
N1 Zn C1B 111.11(10) n
O2B Zn C1B 27.88(11) n
N2 Zn C1B 113.84(10) n
O1B Zn C1B 28.13(11) n
C1 N1 C12 118.6(3) n
C1 N1 Zn 128.9(2) n
C12 N1 Zn 112.5(2) n
C10 N2 C11 119.1(3) n
C10 N2 Zn 129.9(2) n
C11 N2 Zn 110.8(2) n
N1 C1 C2 121.1(3) n
N1 C1 C13 118.0(3) n
C2 C1 C13 120.9(4) n
C3 C2 C1 120.1(4) n
C3 C2 H2B 119(2) n
C1 C2 H2B 120(2) n
C2 C3 C4 120.3(3) n
C2 C3 H3B 121(2) n
C4 C3 H3B 119(2) n
C3 C4 C12 117.2(3) n
C3 C4 C5 124.1(3) n
C12 C4 C5 118.6(3) n
C6 C5 C4 121.4(3) n
C6 C5 H5B 122(2) n
C4 C5 H5B 116(2) n
C5 C6 C7 121.3(3) n
C5 C6 H6B 125(2) n
C7 C6 H6B 113(2) n
C8 C7 C11 117.1(3) n
C8 C7 C6 124.1(3) n
C11 C7 C6 118.8(3) n
C9 C8 C7 120.2(4) n
C9 C8 H8B 126(3) n
C7 C8 H8B 113(3) n
C8 C9 C10 119.5(4) n
C8 C9 H9B 121(2) n
C10 C9 H9B 119(2) n
N2 C10 C9 122.0(3) n
N2 C10 C14 117.1(3) n
C9 C10 C14 120.9(3) n
N2 C11 C7 121.9(3) n
N2 C11 C12 118.1(3) n
C7 C11 C12 119.9(3) n
N1 C12 C4 122.8(3) n
N1 C12 C11 117.4(3) n
C4 C12 C11 119.9(3) n
C1 C13 H13A 111(3) n
C1 C13 H13B 112(3) n
H13A C13 H13B 109(3) n
C1 C13 H13C 107(4) n
H13A C13 H13C 112(4) n
H13B C13 H13C 105(3) n
C10 C14 H14A 111(3) n
C10 C14 H14B 104(4) n
H14A C14 H14B 108(3) n
C10 C14 H14C 111(3) n
H14A C14 H14C 108(3) n
H14B C14 H14C 114(3) n
O2A C1A O1A 122.0(4) y
O2A C1A C2A 120.2(4) n
O1A C1A C2A 117.8(4) n
C1A C2A H2AA 114(4) n
C1A C2A H2AB 109(4) n
H2AA C2A H2AB 110(4) n
C1A C2A H2AC 110(3) n
H2AA C2A H2AC 109(4) n
H2AB C2A H2AC 105(3) n
C1A O1A Zn 114.0(3) n
O2B C1B O1B 119.7(4) y
O2B C1B C2B 120.0(4) n
O1B C1B C2B 120.2(4) n
O2B C1B Zn 55.0(2) n
O1B C1B Zn 64.7(2) n
C2B C1B Zn 174.4(3) n
C1B C2B H2BA 108(3) n
C1B C2B H2BB 113(3) n
H2BA C2B H2BB 113(3) n
C1B C2B H2BC 108(3) n
H2BA C2B H2BC 111(3) n
H2BB C2B H2BC 104(3) n
C1B O1B Zn 87.2(3) n
C1B O2B Zn 97.1(3) n

loop_
_geom_bond_atom_site_label_1
_geom_bond_atom_site_label_2
_geom_bond_site_symmetry_2
_geom_bond_distance
_geom_bond_publ_flag
Zn O1A . 1.919(3) y
Zn N1 . 2.076(2) y
Zn O2B . 2.101(3) y
Zn N2 . 2.102(3) y
Zn O1B . 2.304(4) y
Zn C1B . 2.545(3) n
N1 C1 . 1.334(4) n
N1 C12 . 1.363(4) n
N2 C10 . 1.317(4) n
N2 C11 . 1.374(4) n
C1 C2 . 1.411(5) n
C1 C13 . 1.497(5) n
C2 C3 . 1.347(6) n
C2 H2B . 0.90(3) n
C3 C4 . 1.394(5) n
C3 H3B . 0.91(3) n
C4 C12 . 1.399(4) n
C4 C5 . 1.439(5) n
C5 C6 . 1.338(6) n
C5 H5B . 0.87(4) n
C6 C7 . 1.430(5) n
C6 H6B . 0.97(4) n
C7 C8 . 1.402(5) n
C7 C11 . 1.405(4) n
C8 C9 . 1.363(5) n
C8 H8B . 0.85(4) n
C9 C10 . 1.401(5) n
C9 H9B . 0.89(4) n
C10 C14 . 1.508(5) n
C11 C12 . 1.433(4) n
C13 H13A . 0.86(3) n
C13 H13B . 0.92(3) n
C13 H13C . 0.91(3) n
C14 H14A . 0.90(3) n
C14 H14B . 0.88(3) n
C14 H14C . 0.86(3) n
C1A O2A . 1.240(5) y
C1A O1A . 1.240(4) y
C1A C2A . 1.500(6) n
C2A H2AA . 0.89(3) n
C2A H2AB . 0.91(3) n
C2A H2AC . 0.90(3) n
C1B O2B . 1.199(4) y
C1B O1B . 1.201(4) y
C1B C2B . 1.489(5) n
C2B H2BA . 0.87(3) n
C2B H2BB . 0.92(3) n
C2B H2BC . 0.94(3) n

loop_
_geom_torsion_atom_site_label_1
_geom_torsion_atom_site_label_2
_geom_torsion_atom_site_label_3
_geom_torsion_atom_site_label_4
_geom_torsion
_geom_torsion_publ_flag
O1A Zn N1 C1 -50.7(3) n
O2B Zn N1 C1 95.9(3) n
N2 Zn N1 C1 -177.8(3) n
O1B Zn N1 C1 49.8(3) n
C1B Zn N1 C1 70.1(3) n
O1A Zn N1 C12 132.8(2) n
O2B Zn N1 C12 -80.6(2) n
N2 Zn N1 C12 5.75(19) n
O1B Zn N1 C12 -126.7(2) n
C1B Zn N1 C12 -106.4(2) n
O1A Zn N2 C10 57.4(3) n
N1 Zn N2 C10 178.2(3) n
O2B Zn N2 C10 -53.8(3) n
O1B Zn N2 C10 -98.6(3) n
C1B Zn N2 C10 -72.7(3) n
O1A Zn N2 C11 -126.0(2) n
N1 Zn N2 C11 -5.22(19) n
O2B Zn N2 C11 122.8(2) n
O1B Zn N2 C11 78.0(2) n
C1B Zn N2 C11 103.9(2) n
C12 N1 C1 C2 1.4(5) n
Zn N1 C1 C2 -174.9(3) n
C12 N1 C1 C13 -178.5(4) n
Zn N1 C1 C13 5.2(5) n
N1 C1 C2 C3 -0.1(6) n
C13 C1 C2 C3 179.7(4) n
C1 C2 C3 C4 -0.8(7) n
C2 C3 C4 C12 0.5(6) n
C2 C3 C4 C5 -177.4(4) n
C3 C4 C5 C6 178.4(4) n
C12 C4 C5 C6 0.5(6) n
C4 C5 C6 C7 -0.2(7) n
C5 C6 C7 C8 -179.4(4) n
C5 C6 C7 C11 0.2(6) n
C11 C7 C8 C9 -0.4(5) n
C6 C7 C8 C9 179.2(4) n
C7 C8 C9 C10 0.9(6) n
C11 N2 C10 C9 -0.2(5) n
Zn N2 C10 C9 176.1(2) n
C11 N2 C10 C14 178.9(3) n
Zn N2 C10 C14 -4.7(4) n
C8 C9 C10 N2 -0.6(5) n
C8 C9 C10 C14 -179.7(4) n
C10 N2 C11 C7 0.7(4) n
Zn N2 C11 C7 -176.3(2) n
C10 N2 C11 C12 -178.9(3) n
Zn N2 C11 C12 4.1(3) n
C8 C7 C11 N2 -0.4(5) n
C6 C7 C11 N2 180.0(3) n
C8 C7 C11 C12 179.2(3) n
C6 C7 C11 C12 -0.4(5) n
C1 N1 C12 C4 -1.7(4) n
Zn N1 C12 C4 175.2(2) n
C1 N1 C12 C11 177.7(3) n
Zn N1 C12 C11 -5.4(3) n
C3 C4 C12 N1 0.7(5) n
C5 C4 C12 N1 178.8(3) n
C3 C4 C12 C11 -178.7(3) n
C5 C4 C12 C11 -0.6(5) n
N2 C11 C12 N1 0.8(4) n
C7 C11 C12 N1 -178.8(3) n
N2 C11 C12 C4 -179.7(3) n
C7 C11 C12 C4 0.6(4) n
O2A C1A O1A Zn 0.5(5) n
C2A C1A O1A Zn 178.4(4) n
N1 Zn O1A C1A -66.3(3) n
O2B Zn O1A C1A 140.4(3) n
N2 Zn O1A C1A 35.2(3) n
O1B Zn O1A C1A -162.6(3) n
C1B Zn O1A C1A 169.2(3) n
O1A Zn C1B O2B -97.0(3) n
N1 Zn C1B O2B 132.8(3) n
N2 Zn C1B O2B 43.7(3) n
O1B Zn C1B O2B -179.8(4) n
O1A Zn C1B O1B 82.8(3) n
N1 Zn C1B O1B -47.4(3) n
O2B Zn C1B O1B 179.8(4) n
N2 Zn C1B O1B -136.4(3) n
O1A Zn C1B C2B -125(3) n
N1 Zn C1B C2B 105(3) n
O2B Zn C1B C2B -28(3) n
N2 Zn C1B C2B 16(3) n
O1B Zn C1B C2B 152(3) n
O2B C1B O1B Zn 0.2(4) n
C2B C1B O1B Zn -177.0(4) n
O1A Zn O1B C1B -102.7(3) n
N1 Zn O1B C1B 136.6(3) n
O2B Zn O1B C1B -0.1(2) n
N2 Zn O1B C1B 58.0(3) n
O1B C1B O2B Zn -0.2(5) n
C2B C1B O2B Zn 177.0(3) n
O1A Zn O2B C1B 90.2(3) n
N1 Zn O2B C1B -60.3(3) n
N2 Zn O2B C1B -140.7(3) n
O1B Zn O2B C1B 0.1(2) n
